data_4022729
loop_
_publ_author_name
'Martin A. Lovchik'
'Andreas Goeke'
'Georg Fr\'ater'

_publ_contact_author_address
; Institute of Organic Chemistry
   University of Z\"urich
   Winterthurerstrasse 190
   CH-8057 Z\"urich
   Switzerland
;
_publ_contact_author_email alinden@oci.unizh.ch
_publ_contact_author_fax '41 44 635 6812'
_publ_contact_author_name 'Dr. Anthony Linden'
_publ_contact_author_phone '41 44 635 4228'
_publ_section_title
;
 Cyclobutanones through S~N~i' Ring Closure, a Mechanistic Study
;
_journal_name_full 'Journal of Organic Chemistry'
_journal_page_first 2427
_journal_page_last 2433
_journal_paper_doi 10.1021/jo062264v
_journal_volume 72
_journal_year 2007
_chemical_absolute_configuration syn
_chemical_formula_moiety 'C21 H32 O5'
_chemical_formula_sum 'C21 H32 O5'
_chemical_formula_weight 364.48
_chemical_melting_point 341
_chemical_name_systematic
;
  ?
;
_space_group_IT_number 1
_symmetry_cell_setting triclinic
_symmetry_Int_Tables_number 1
_symmetry_space_group_name_Hall 'P 1'
_symmetry_space_group_name_H-M 'P 1'
_atom_sites_solution_hydrogens geom
_atom_sites_solution_primary direct
_atom_sites_solution_secondary difmap
_audit_creation_method SHELXL-97
_cell_angle_alpha 89.700(2)
_cell_angle_beta 81.267(3)
_cell_angle_gamma 87.576(3)
_cell_formula_units_Z 2
_cell_length_a 6.3813(3)
_cell_length_b 9.4373(4)
_cell_length_c 16.9480(9)
_cell_measurement_reflns_used 3464
_cell_measurement_temperature 160(1)
_cell_measurement_theta_max 25.0
_cell_measurement_theta_min 2.0
_cell_volume 1007.91(8)
_computing_cell_refinement 'DENZO-SMN (Otwinowski & Minor, 1997)'
_computing_data_collection 'COLLECT (Nonius, 2000)'
_computing_data_reduction 'DENZO-SMN and SCALEPACK (Otwinowski & Minor, 1997)'
_computing_molecular_graphics 'ORTEPII (Johnson, 1976)'
_computing_publication_material 'SHELXL97 and PLATON (Spek, 2003)'
_computing_structure_refinement 'SHELXL97 (Sheldrick, 1997)'
_computing_structure_solution 'SIR92 (Altomare et al., 1994)'
_diffrn_ambient_temperature 160(1)
_diffrn_detector '65 mm CCD camera on \k goniostat'
_diffrn_detector_area_resol_mean 9
_diffrn_measured_fraction_theta_full 0.993
_diffrn_measured_fraction_theta_max 0.993
_diffrn_measurement_device_type 'Nonius KappaCCD area-detector diffractometer'
_diffrn_measurement_method '\f and \w scans with \k offsets'
_diffrn_radiation_monochromator 'horizontally mounted graphite crystal'
_diffrn_radiation_source 'Nonius FR590 sealed tube generator'
_diffrn_radiation_type 'Mo K\a'
_diffrn_radiation_wavelength 0.71073
_diffrn_reflns_av_R_equivalents 0.0620
_diffrn_reflns_av_sigmaI/netI 0.0515
_diffrn_reflns_limit_h_max 7
_diffrn_reflns_limit_h_min 0
_diffrn_reflns_limit_k_max 11
_diffrn_reflns_limit_k_min -11
_diffrn_reflns_limit_l_max 20
_diffrn_reflns_limit_l_min -19
_diffrn_reflns_number 14102
_diffrn_reflns_theta_full 24.97
_diffrn_reflns_theta_max 24.97
_diffrn_reflns_theta_min 3.23
_diffrn_standards_decay_% 0
_diffrn_standards_number 0
_exptl_absorpt_coefficient_mu 0.0840
_exptl_absorpt_correction_type none
_exptl_crystal_colour colourless
_exptl_crystal_density_diffrn 1.201
_exptl_crystal_density_method 'not measured'
_exptl_crystal_description prism
_exptl_crystal_F_000 396
_exptl_crystal_size_max 0.30
_exptl_crystal_size_mid 0.10
_exptl_crystal_size_min 0.05
_refine_diff_density_max 0.472
_refine_diff_density_min -0.173
_refine_diff_density_rms 0.043
_refine_ls_abs_structure_details 'Flack (1983)'
_refine_ls_abs_structure_Flack 0.4(13)
_refine_ls_extinction_coef 0.051(9)
_refine_ls_extinction_expression Fc^*^=kFc[1+0.001xFc^2^\l^3^/sin(2\q)]^-1/4^
_refine_ls_extinction_method SHELXL
_refine_ls_goodness_of_fit_ref 1.092
_refine_ls_hydrogen_treatment constr
_refine_ls_matrix_type full
_refine_ls_number_parameters 578
_refine_ls_number_reflns 3522
_refine_ls_number_restraints 277
_refine_ls_restrained_S_all 1.070
_refine_ls_R_factor_all 0.0562
_refine_ls_R_factor_gt 0.0482
_refine_ls_shift/su_max 0.007
_refine_ls_shift/su_mean 0.000
_refine_ls_structure_factor_coef Fsqd
_refine_ls_weighting_details 'w=1/[\s^2^(Fo^2^)+(0.0716P)^2^+0.2553P] where P=(Fo^2^+2Fc^2^)/3'
_refine_ls_weighting_scheme calc
_refine_ls_wR_factor_gt 0.1277
_refine_ls_wR_factor_ref 0.1344
_reflns_number_gt 3122
_reflns_number_total 3523
_reflns_threshold_expression 'I > 2\s(I)'
_cod_data_source_file jo062264vsi20061107_070053.cif
_cod_data_source_block (+)-(E)-16
_cod_database_code 4022729

loop_
_symmetry_equiv_pos_as_xyz
'x, y, z'

loop_
_atom_site_label
_atom_site_type_symbol
_atom_site_fract_x
_atom_site_fract_y
_atom_site_fract_z
_atom_site_U_iso_or_equiv
_atom_site_adp_type
_atom_site_occupancy
_atom_site_symmetry_multiplicity
_atom_site_calc_flag
_atom_site_refinement_flags
_atom_site_disorder_assembly
_atom_site_disorder_group
O1 O 0.6445(5) 0.7568(3) 0.1490(3) 0.0640(10) Uani 1 1 d . . .
O2 O 0.2989(4) 0.7117(3) 0.17332(15) 0.0331(6) Uani 1 1 d . . .
O7 O -0.0346(6) 1.0919(4) -0.0977(2) 0.0674(10) Uani 1 1 d . . .
O10 O 0.3537(4) 0.4425(3) 0.18792(17) 0.0384(6) Uani 1 1 d . . .
O11 O 0.2871(5) 0.2139(3) 0.1718(2) 0.0548(9) Uani 1 1 d . . .
C1 C 0.5021(6) 0.6765(4) 0.1656(2) 0.0349(8) Uani 1 1 d . . .
C3 C 0.2399(6) 0.8621(4) 0.1577(2) 0.0346(8) Uani 1 1 d . . .
H3 H 0.3625 0.9238 0.1599 0.042 Uiso 1 1 calc R . .
C4 C 0.1745(7) 0.8663(4) 0.0758(2) 0.0406(9) Uani 1 1 d . . .
H4 H 0.0432 0.8277 0.0691 0.049 Uiso 1 1 calc R . .
C5 C 0.2884(7) 0.9200(5) 0.0143(3) 0.0436(10) Uani 1 1 d . . .
H5 H 0.4159 0.9606 0.0238 0.052 Uiso 1 1 calc R . .
C6 C 0.2440(6) 0.9262(4) -0.0715(2) 0.0378(9) Uani 1 1 d . . .
C7 C 0.1461(8) 1.0745(5) -0.0836(2) 0.0475(11) Uani 1 1 d . . .
C8 C 0.2751(11) 1.2015(6) -0.0757(4) 0.0741(16) Uani 1 1 d . . .
H81 H 0.1853 1.2881 -0.0770 0.111 Uiso 1 1 calc R . .
H82 H 0.3930 1.2028 -0.1201 0.111 Uiso 1 1 calc R . .
H83 H 0.3313 1.1966 -0.0251 0.111 Uiso 1 1 calc R . .
C9 C 0.5497(6) 0.5199(4) 0.1776(2) 0.0325(8) Uani 1 1 d . . .
C11 C 0.4140(6) 0.3051(4) 0.1693(3) 0.0380(9) Uani 1 1 d . . .
C12 C 0.6525(6) 0.2962(4) 0.1492(2) 0.0330(8) Uani 1 1 d . . .
C13 C 0.7266(7) 0.3227(4) 0.2308(3) 0.0418(9) Uani 1 1 d . . .
H131 H 0.6563 0.2594 0.2725 0.050 Uiso 1 1 calc R . .
H132 H 0.8823 0.3076 0.2268 0.050 Uiso 1 1 calc R . .
C14 C 0.6583(7) 0.4795(4) 0.2491(3) 0.0424(9) Uani 1 1 d . . .
H141 H 0.5589 0.4893 0.2998 0.051 Uiso 1 1 calc R . .
H142 H 0.7825 0.5379 0.2517 0.051 Uiso 1 1 calc R . .
C15 C 0.6868(6) 0.4410(4) 0.1070(2) 0.0325(8) Uani 1 1 d . . .
C16 C 0.7427(7) 0.1622(4) 0.1064(3) 0.0434(10) Uani 1 1 d . . .
H161 H 0.7010 0.1605 0.0531 0.065 Uiso 1 1 calc R . .
H162 H 0.6878 0.0796 0.1368 0.065 Uiso 1 1 calc R . .
H163 H 0.8978 0.1595 0.1014 0.065 Uiso 1 1 calc R . .
C17 C 0.5918(8) 0.4541(5) 0.0292(3) 0.0473(10) Uani 1 1 d . . .
H171 H 0.6732 0.3918 -0.0114 0.071 Uiso 1 1 calc R . .
H172 H 0.5975 0.5525 0.0106 0.071 Uiso 1 1 calc R . .
H173 H 0.4438 0.4263 0.0389 0.071 Uiso 1 1 calc R . .
C18 C 0.9178(6) 0.4819(5) 0.0912(3) 0.0481(10) Uani 1 1 d . . .
H181 H 0.9261 0.5780 0.0690 0.072 Uiso 1 1 calc R . .
H182 H 0.9992 0.4150 0.0531 0.072 Uiso 1 1 calc R . .
H183 H 0.9766 0.4791 0.1414 0.072 Uiso 1 1 calc R . .
C19 C 0.0580(6) 0.9030(4) 0.2221(3) 0.0405(9) Uani 1 1 d . . .
H191 H 0.1009 0.8862 0.2745 0.061 Uiso 1 1 calc R . .
H192 H -0.0637 0.8458 0.2167 0.061 Uiso 1 1 calc R . .
H193 H 0.0183 1.0037 0.2168 0.061 Uiso 1 1 calc R . .
C20 C 0.0906(7) 0.8143(5) -0.0911(3) 0.0472(10) Uani 1 1 d . . .
H201 H -0.0413 0.8234 -0.0520 0.057 Uiso 1 1 calc R . .
H202 H 0.0525 0.8349 -0.1446 0.057 Uiso 1 1 calc R . .
C21 C 0.1775(8) 0.6623(5) -0.0902(3) 0.0551(12) Uani 1 1 d . . .
H211 H 0.2312 0.6438 -0.0398 0.083 Uiso 1 1 calc R . .
H212 H 0.2931 0.6474 -0.1349 0.083 Uiso 1 1 calc R . .
H213 H 0.0642 0.5976 -0.0954 0.083 Uiso 1 1 calc R . .
C22 C 0.4612(7) 0.9086(5) -0.1249(3) 0.0473(10) Uani 1 1 d . . .
H221 H 0.5537 0.9827 -0.1103 0.057 Uiso 1 1 calc R . .
H222 H 0.5269 0.8154 -0.1132 0.057 Uiso 1 1 calc R . .
C23 C 0.4562(8) 0.9176(6) -0.2136(3) 0.0621(13) Uani 1 1 d . . .
H231 H 0.3824 1.0064 -0.2257 0.093 Uiso 1 1 calc R . .
H232 H 0.3814 0.8371 -0.2303 0.093 Uiso 1 1 calc R . .
H233 H 0.6018 0.9152 -0.2423 0.093 Uiso 1 1 calc R . .
O31 O 0.5164(5) 0.2518(4) 0.4629(3) 0.0734(12) Uani 1 1 d . . .
O32 O 0.8642(4) 0.2001(3) 0.42914(16) 0.0354(6) Uani 1 1 d . A .
O40 O 0.8234(4) -0.0679(3) 0.41414(17) 0.0382(6) Uani 1 1 d . . .
O41 O 0.9041(5) -0.3000(3) 0.4245(2) 0.0563(9) Uani 1 1 d . . .
C31 C 0.6625(6) 0.1705(4) 0.4417(2) 0.0397(9) Uani 1 1 d . . .
C33 C 0.9132(7) 0.3501(4) 0.4445(2) 0.0388(9) Uani 1 1 d D . .
H331 H 0.7986 0.4078 0.4237 0.047 Uiso 0.535(8) 1 calc PR A 1
H332 H 0.7923 0.4195 0.4408 0.047 Uiso 0.465(8) 1 calc PR A 2
C34A C 0.8593(12) 0.3654(8) 0.5352(4) 0.0338(16) Uani 0.535(8) 1 d PDU A 1
H341 H 0.7164 0.3613 0.5607 0.041 Uiso 0.535(8) 1 calc PR A 1
C35A C 1.0105(11) 0.3840(8) 0.5772(4) 0.0338(15) Uani 0.535(8) 1 d PDU A 1
H351 H 1.1504 0.3880 0.5488 0.041 Uiso 0.535(8) 1 calc PR A 1
C36A C 0.9841(13) 0.4002(9) 0.6683(4) 0.0386(17) Uani 0.535(8) 1 d PDU A 1
O37A O 1.2556(15) 0.2646(12) 0.7209(6) 0.060(2) Uani 0.535(8) 1 d PDU A 1
C37A C 1.0819(17) 0.2641(11) 0.6995(6) 0.043(2) Uani 0.535(8) 1 d PDU A 1
C38A C 0.973(2) 0.1276(11) 0.6978(11) 0.050(3) Uani 0.535(8) 1 d PDU A 1
H381 H 1.0732 0.0482 0.7034 0.075 Uiso 0.535(8) 1 calc PR A 1
H382 H 0.9187 0.1192 0.6469 0.075 Uiso 0.535(8) 1 calc PR A 1
H383 H 0.8540 0.1259 0.7418 0.075 Uiso 0.535(8) 1 calc PR A 1
C50A C 1.1096(18) 0.5281(11) 0.6888(7) 0.044(2) Uani 0.535(8) 1 d PDU A 1
H501 H 1.1263 0.5217 0.7459 0.053 Uiso 0.535(8) 1 calc PR A 1
H502 H 1.2533 0.5203 0.6572 0.053 Uiso 0.535(8) 1 calc PR A 1
C51A C 1.013(3) 0.6715(11) 0.6742(11) 0.051(3) Uani 0.535(8) 1 d PDU A 1
H511 H 0.9645 0.6723 0.6221 0.076 Uiso 0.535(8) 1 calc PR A 1
H512 H 1.1190 0.7433 0.6751 0.076 Uiso 0.535(8) 1 calc PR A 1
H513 H 0.8919 0.6927 0.7160 0.076 Uiso 0.535(8) 1 calc PR A 1
C52A C 0.7477(15) 0.4152(13) 0.7061(6) 0.043(2) Uani 0.535(8) 1 d PDU A 1
H521 H 0.6811 0.4979 0.6819 0.051 Uiso 0.535(8) 1 calc PR A 1
H522 H 0.6753 0.3298 0.6927 0.051 Uiso 0.535(8) 1 calc PR A 1
C53A C 0.7115(17) 0.4338(18) 0.7965(7) 0.050(3) Uani 0.535(8) 1 d PDU A 1
H531 H 0.7790 0.3533 0.8211 0.075 Uiso 0.535(8) 1 calc PR A 1
H532 H 0.5588 0.4380 0.8162 0.075 Uiso 0.535(8) 1 calc PR A 1
H533 H 0.7733 0.5219 0.8103 0.075 Uiso 0.535(8) 1 calc PR A 1
C34B C 0.9986(13) 0.3552(8) 0.5260(4) 0.0306(18) Uani 0.465(8) 1 d PDU A 2
H342 H 1.1393 0.3216 0.5297 0.037 Uiso 0.465(8) 1 calc PR A 2
C35B C 0.8768(13) 0.4055(9) 0.5888(4) 0.0338(17) Uani 0.465(8) 1 d PDU A 2
H352 H 0.7398 0.4412 0.5813 0.041 Uiso 0.465(8) 1 calc PR A 2
C36B C 0.9299(16) 0.4137(11) 0.6741(4) 0.0380(18) Uani 0.465(8) 1 d PDU A 2
O37B O 1.2289(19) 0.2630(13) 0.6946(7) 0.059(2) Uani 0.465(8) 1 d PDU A 2
C37B C 1.039(2) 0.2729(12) 0.6911(7) 0.046(2) Uani 0.465(8) 1 d PDU A 2
C38B C 0.911(2) 0.1426(12) 0.7048(13) 0.052(3) Uani 0.465(8) 1 d PDU A 2
H384 H 0.9932 0.0607 0.6794 0.077 Uiso 0.465(8) 1 calc PR A 2
H385 H 0.7796 0.1568 0.6818 0.077 Uiso 0.465(8) 1 calc PR A 2
H386 H 0.8757 0.1254 0.7623 0.077 Uiso 0.465(8) 1 calc PR A 2
C50B C 1.078(2) 0.5369(13) 0.6791(8) 0.044(2) Uani 0.465(8) 1 d PDU A 2
H503 H 1.1086 0.5430 0.7346 0.053 Uiso 0.465(8) 1 calc PR A 2
H504 H 1.2147 0.5144 0.6442 0.053 Uiso 0.465(8) 1 calc PR A 2
C51B C 0.994(4) 0.6797(13) 0.6556(13) 0.054(3) Uani 0.465(8) 1 d PDU A 2
H514 H 0.9576 0.6743 0.6017 0.080 Uiso 0.465(8) 1 calc PR A 2
H515 H 1.1029 0.7498 0.6567 0.080 Uiso 0.465(8) 1 calc PR A 2
H516 H 0.8674 0.7082 0.6933 0.080 Uiso 0.465(8) 1 calc PR A 2
C52B C 0.7202(16) 0.4347(16) 0.7339(7) 0.045(2) Uani 0.465(8) 1 d PDU A 2
H523 H 0.6436 0.5216 0.7187 0.053 Uiso 0.465(8) 1 calc PR A 2
H524 H 0.6300 0.3537 0.7282 0.053 Uiso 0.465(8) 1 calc PR A 2
C53B C 0.747(2) 0.447(2) 0.8205(6) 0.052(3) Uani 0.465(8) 1 d PDU A 2
H534 H 0.8111 0.3584 0.8378 0.078 Uiso 0.465(8) 1 calc PR A 2
H535 H 0.6075 0.4653 0.8530 0.078 Uiso 0.465(8) 1 calc PR A 2
H536 H 0.8386 0.5254 0.8269 0.078 Uiso 0.465(8) 1 calc PR A 2
C39 C 0.6225(6) 0.0146(4) 0.4266(2) 0.0361(9) Uani 1 1 d . . .
C41 C 0.7705(6) -0.2053(4) 0.4293(2) 0.0388(9) Uani 1 1 d . . .
C42 C 0.5333(6) -0.2069(4) 0.4494(2) 0.0344(8) Uani 1 1 d . . .
C43 C 0.4562(7) -0.1706(5) 0.3691(2) 0.0449(10) Uani 1 1 d . . .
H431 H 0.3010 -0.1801 0.3732 0.054 Uiso 1 1 calc R . .
H432 H 0.5289 -0.2331 0.3258 0.054 Uiso 1 1 calc R . .
C44 C 0.5165(7) -0.0137(5) 0.3540(2) 0.0461(10) Uani 1 1 d . . .
H441 H 0.6159 -0.0034 0.3036 0.055 Uiso 1 1 calc R . .
H442 H 0.3894 0.0497 0.3528 0.055 Uiso 1 1 calc R . .
C45 C 0.4904(6) -0.0634(4) 0.4952(2) 0.0325(8) Uani 1 1 d . . .
C46 C 0.4488(7) -0.3407(4) 0.4890(3) 0.0443(10) Uani 1 1 d . . .
H461 H 0.5000 -0.3527 0.5404 0.066 Uiso 1 1 calc R . .
H462 H 0.4983 -0.4223 0.4546 0.066 Uiso 1 1 calc R . .
H463 H 0.2934 -0.3341 0.4977 0.066 Uiso 1 1 calc R . .
C47 C 0.2566(6) -0.0174(5) 0.5125(3) 0.0448(10) Uani 1 1 d . . .
H471 H 0.2423 0.0798 0.5333 0.067 Uiso 1 1 calc R . .
H472 H 0.1826 -0.0811 0.5522 0.067 Uiso 1 1 calc R . .
H473 H 0.1942 -0.0212 0.4632 0.067 Uiso 1 1 calc R . .
C48 C 0.5853(8) -0.0612(5) 0.5726(3) 0.0482(10) Uani 1 1 d . . .
H481 H 0.5147 -0.1297 0.6103 0.072 Uiso 1 1 calc R . .
H482 H 0.5647 0.0340 0.5960 0.072 Uiso 1 1 calc R . .
H483 H 0.7374 -0.0866 0.5613 0.072 Uiso 1 1 calc R . .
C49 C 1.1069(7) 0.3795(5) 0.3884(3) 0.0522(11) Uani 1 1 d . A .
H491 H 1.2243 0.3166 0.4002 0.078 Uiso 1 1 calc R . .
H492 H 1.1428 0.4784 0.3942 0.078 Uiso 1 1 calc R . .
H493 H 1.0820 0.3629 0.3336 0.078 Uiso 1 1 calc R . .

loop_
_atom_site_aniso_label
_atom_site_aniso_U_11
_atom_site_aniso_U_22
_atom_site_aniso_U_33
_atom_site_aniso_U_23
_atom_site_aniso_U_13
_atom_site_aniso_U_12
O1 0.0423(18) 0.0374(17) 0.112(3) 0.0044(18) -0.0081(17) -0.0058(14)
O2 0.0351(14) 0.0295(13) 0.0338(14) 0.0046(10) -0.0032(11) -0.0001(10)
O7 0.073(2) 0.074(2) 0.056(2) 0.0051(18) -0.0177(18) 0.0196(18)
O10 0.0309(13) 0.0311(14) 0.0517(17) 0.0025(12) -0.0006(12) -0.0038(10)
O11 0.0362(15) 0.0336(16) 0.093(3) 0.0014(15) -0.0035(15) -0.0084(12)
C1 0.036(2) 0.035(2) 0.034(2) 0.0000(16) -0.0058(15) -0.0048(16)
C3 0.047(2) 0.0248(18) 0.032(2) 0.0036(14) -0.0061(16) -0.0009(15)
C4 0.048(2) 0.032(2) 0.042(2) -0.0023(17) -0.0049(19) -0.0024(17)
C5 0.052(2) 0.042(2) 0.038(2) -0.0023(18) -0.0082(19) -0.0067(18)
C6 0.045(2) 0.038(2) 0.031(2) 0.0008(16) -0.0089(16) -0.0023(17)
C7 0.065(3) 0.051(3) 0.026(2) 0.0045(18) -0.0072(19) 0.003(2)
C8 0.110(5) 0.042(3) 0.071(4) 0.005(2) -0.016(3) -0.005(3)
C9 0.0303(18) 0.0327(19) 0.035(2) -0.0007(16) -0.0047(15) -0.0057(15)
C11 0.035(2) 0.028(2) 0.049(2) 0.0036(16) -0.0039(17) -0.0004(16)
C12 0.0316(19) 0.0314(19) 0.037(2) 0.0024(15) -0.0081(15) 0.0001(15)
C13 0.048(2) 0.038(2) 0.040(2) 0.0042(17) -0.0115(18) -0.0001(17)
C14 0.051(2) 0.042(2) 0.036(2) -0.0022(17) -0.0123(18) -0.0009(18)
C15 0.0336(19) 0.035(2) 0.0290(19) -0.0024(15) -0.0045(15) -0.0006(15)
C16 0.044(2) 0.036(2) 0.050(3) -0.0055(18) -0.0078(19) 0.0053(17)
C17 0.064(3) 0.044(2) 0.035(2) 0.0018(18) -0.014(2) -0.001(2)
C18 0.037(2) 0.047(2) 0.057(3) 0.005(2) 0.0036(19) -0.0060(17)
C19 0.043(2) 0.036(2) 0.043(2) 0.0041(17) -0.0070(17) 0.0024(17)
C20 0.051(2) 0.058(3) 0.034(2) 0.0061(19) -0.0068(18) -0.013(2)
C21 0.074(3) 0.045(3) 0.047(3) -0.003(2) -0.007(2) -0.015(2)
C22 0.044(2) 0.051(3) 0.047(3) 0.003(2) -0.0069(19) -0.0062(19)
C23 0.058(3) 0.076(4) 0.049(3) -0.001(2) 0.002(2) -0.003(2)
O31 0.0476(19) 0.0383(18) 0.125(4) -0.0002(19) 0.014(2) 0.0101(15)
O32 0.0434(16) 0.0277(13) 0.0346(14) -0.0027(11) -0.0050(11) 0.0011(11)
O40 0.0349(14) 0.0283(13) 0.0484(17) 0.0006(11) 0.0022(12) 0.0029(10)
O41 0.0399(16) 0.0335(16) 0.092(3) 0.0005(15) -0.0013(15) 0.0067(13)
C31 0.042(2) 0.035(2) 0.038(2) -0.0007(17) 0.0012(17) 0.0052(18)
C33 0.061(3) 0.0256(19) 0.030(2) -0.0012(15) -0.0077(18) 0.0004(17)
C34A 0.035(4) 0.034(3) 0.031(4) -0.005(3) -0.003(3) 0.001(3)
C35A 0.031(3) 0.039(3) 0.030(3) -0.001(3) 0.000(3) -0.003(3)
C36A 0.043(4) 0.046(3) 0.028(3) 0.000(3) -0.008(3) -0.007(3)
O37A 0.066(4) 0.065(4) 0.055(5) 0.014(4) -0.031(3) -0.005(3)
C37A 0.054(5) 0.045(3) 0.033(3) 0.002(3) -0.013(4) -0.008(3)
C38A 0.066(6) 0.043(4) 0.038(4) -0.003(4) 0.002(5) -0.002(4)
C50A 0.053(4) 0.047(4) 0.033(4) 0.001(3) -0.007(3) -0.008(3)
C51A 0.072(5) 0.047(4) 0.035(6) 0.001(4) -0.010(5) -0.010(4)
C52A 0.043(4) 0.057(4) 0.027(4) 0.001(4) -0.004(3) -0.005(3)
C53A 0.047(4) 0.074(5) 0.029(5) -0.001(5) -0.005(4) -0.007(4)
C34B 0.036(4) 0.032(4) 0.023(4) -0.003(3) 0.000(3) -0.001(3)
C35B 0.034(4) 0.041(3) 0.026(3) 0.004(3) -0.006(3) 0.002(3)
C36B 0.041(4) 0.046(3) 0.028(3) 0.003(3) -0.008(3) -0.004(3)
O37B 0.078(5) 0.058(4) 0.047(5) 0.004(4) -0.027(4) -0.001(4)
C37B 0.059(4) 0.048(4) 0.034(4) 0.002(3) -0.012(3) -0.003(3)
C38B 0.076(6) 0.038(4) 0.039(5) -0.003(4) -0.002(6) -0.006(5)
C50B 0.056(4) 0.048(4) 0.030(4) 0.002(3) -0.012(3) -0.013(4)
C51B 0.080(6) 0.046(5) 0.036(8) -0.001(4) -0.012(5) -0.009(5)
C52B 0.046(4) 0.066(5) 0.022(5) -0.001(5) -0.005(4) -0.006(4)
C53B 0.053(5) 0.083(6) 0.020(5) -0.002(6) -0.008(5) -0.006(5)
C39 0.0326(19) 0.035(2) 0.038(2) 0.0018(16) -0.0009(16) 0.0054(15)
C41 0.037(2) 0.036(2) 0.042(2) -0.0010(17) -0.0033(17) 0.0000(17)
C42 0.037(2) 0.035(2) 0.031(2) -0.0038(16) -0.0053(15) 0.0010(15)
C43 0.056(3) 0.046(2) 0.034(2) -0.0101(18) -0.0161(18) 0.0065(19)
C44 0.062(3) 0.048(2) 0.029(2) 0.0004(18) -0.0110(19) 0.012(2)
C45 0.0348(19) 0.0325(19) 0.0301(19) -0.0016(15) -0.0048(15) 0.0003(15)
C46 0.047(2) 0.033(2) 0.053(3) 0.0014(18) -0.0048(19) -0.0072(17)
C47 0.037(2) 0.044(2) 0.050(3) -0.0048(19) 0.0018(18) 0.0002(17)
C48 0.066(3) 0.049(2) 0.033(2) -0.0011(18) -0.0149(19) -0.005(2)
C49 0.040(2) 0.044(2) 0.070(3) -0.014(2) -0.002(2) -0.0047(18)

loop_
_atom_type_symbol
_atom_type_description
_atom_type_number_in_cell
_atom_type_scat_dispersion_real
_atom_type_scat_dispersion_imag
_atom_type_scat_source
C C 42 0.0033 0.0016
; International Tables for Crystallography (1992).
Vol. C, Tables 4.2.6.8 and 6.1.1.4
;
H H 64 0.0000 0.0000
; International Tables for Crystallography (1992).
Vol. C, Tables 4.2.6.8 and 6.1.1.4
;
O O 10 0.0106 0.0060
; International Tables for Crystallography (1992).
Vol. C, Tables 4.2.6.8 and 6.1.1.4
;

loop_
_geom_angle_atom_site_label_1
_geom_angle_atom_site_label_2
_geom_angle_atom_site_label_3
_geom_angle
C1 O2 C3 117.0(3)
C11 O10 C9 105.6(3)
O1 C1 O2 125.5(4)
O1 C1 C9 120.6(3)
O2 C1 C9 113.9(3)
O2 C3 C19 105.9(3)
O2 C3 C4 106.6(3)
C19 C3 C4 112.0(3)
O2 C3 H3 110.7
C19 C3 H3 110.7
C4 C3 H3 110.7
C5 C4 C3 123.1(4)
C5 C4 H4 118.4
C3 C4 H4 118.4
C4 C5 C6 128.2(4)
C4 C5 H5 115.9
C6 C5 H5 115.9
C5 C6 C7 106.8(3)
C5 C6 C22 106.2(3)
C7 C6 C22 109.6(3)
C5 C6 C20 113.7(3)
C7 C6 C20 109.0(3)
C22 C6 C20 111.4(3)
O7 C7 C8 119.3(5)
O7 C7 C6 121.7(4)
C8 C7 C6 119.0(4)
C7 C8 H81 109.5
C7 C8 H82 109.5
H81 C8 H82 109.5
C7 C8 H83 109.5
H81 C8 H83 109.5
H82 C8 H83 109.5
O10 C9 C1 110.4(3)
O10 C9 C14 105.5(3)
C1 C9 C14 116.8(3)
O10 C9 C15 102.6(3)
C1 C9 C15 116.3(3)
C14 C9 C15 103.8(3)
O11 C11 O10 121.8(3)
O11 C11 C12 130.4(4)
O10 C11 C12 107.8(3)
C11 C12 C16 114.7(3)
C11 C12 C15 99.2(3)
C16 C12 C15 119.4(3)
C11 C12 C13 103.3(3)
C16 C12 C13 115.5(3)
C15 C12 C13 102.3(3)
C14 C13 C12 103.5(3)
C14 C13 H131 111.1
C12 C13 H131 111.1
C14 C13 H132 111.1
C12 C13 H132 111.1
H131 C13 H132 109.0
C9 C14 C13 101.7(3)
C9 C14 H141 111.4
C13 C14 H141 111.4
C9 C14 H142 111.4
C13 C14 H142 111.4
H141 C14 H142 109.3
C18 C15 C17 109.2(3)
C18 C15 C9 114.7(3)
C17 C15 C9 112.8(3)
C18 C15 C12 114.0(3)
C17 C15 C12 113.8(3)
C9 C15 C12 91.6(3)
C12 C16 H161 109.5
C12 C16 H162 109.5
H161 C16 H162 109.5
C12 C16 H163 109.5
H161 C16 H163 109.5
H162 C16 H163 109.5
C15 C17 H171 109.5
C15 C17 H172 109.5
H171 C17 H172 109.5
C15 C17 H173 109.5
H171 C17 H173 109.5
H172 C17 H173 109.5
C15 C18 H181 109.5
C15 C18 H182 109.5
H181 C18 H182 109.5
C15 C18 H183 109.5
H181 C18 H183 109.5
H182 C18 H183 109.5
C3 C19 H191 109.5
C3 C19 H192 109.5
H191 C19 H192 109.5
C3 C19 H193 109.5
H191 C19 H193 109.5
H192 C19 H193 109.5
C21 C20 C6 114.7(4)
C21 C20 H201 108.6
C6 C20 H201 108.6
C21 C20 H202 108.6
C6 C20 H202 108.6
H201 C20 H202 107.6
C20 C21 H211 109.5
C20 C21 H212 109.5
H211 C21 H212 109.5
C20 C21 H213 109.5
H211 C21 H213 109.5
H212 C21 H213 109.5
C23 C22 C6 115.4(4)
C23 C22 H221 108.4
C6 C22 H221 108.4
C23 C22 H222 108.4
C6 C22 H222 108.4
H221 C22 H222 107.5
C22 C23 H231 109.5
C22 C23 H232 109.5
H231 C23 H232 109.5
C22 C23 H233 109.5
H231 C23 H233 109.5
H232 C23 H233 109.5
C31 O32 C33 116.0(3)
C41 O40 C39 105.2(3)
O31 C31 O32 126.4(4)
O31 C31 C39 119.9(4)
O32 C31 C39 113.7(3)
C49 C33 O32 105.9(3)
C49 C33 C34A 131.8(4)
O32 C33 C34A 103.9(4)
C49 C33 C34B 100.9(4)
O32 C33 C34B 108.2(4)
C49 C33 H331 104.1
O32 C33 H331 104.1
C34A C33 H331 104.1
C49 C33 H332 113.6
O32 C33 H332 113.6
C34B C33 H332 113.6
C35A C34A C33 119.5(6)
C35A C34A H341 120.2
C33 C34A H341 120.2
C34A C35A C36A 126.2(6)
C34A C35A H351 116.9
C36A C35A H351 116.9
C37A C36A C35A 106.1(6)
C37A C36A C50A 109.3(6)
C35A C36A C50A 109.0(6)
C37A C36A C52A 108.8(6)
C35A C36A C52A 111.9(6)
C50A C36A C52A 111.7(6)
O37A C37A C38A 119.5(8)
O37A C37A C36A 120.2(6)
C38A C37A C36A 120.1(7)
C51A C50A C36A 115.7(7)
C51A C50A H501 108.3
C36A C50A H501 108.3
C51A C50A H502 108.4
C36A C50A H502 108.3
H501 C50A H502 107.4
C53A C52A C36A 114.3(6)
C53A C52A H521 108.7
C36A C52A H521 108.7
C53A C52A H522 108.7
C36A C52A H522 108.7
H521 C52A H522 107.6
C35B C34B C33 119.8(7)
C35B C34B H342 120.1
C33 C34B H342 120.1
C34B C35B C36B 127.1(7)
C34B C35B H352 116.4
C36B C35B H352 116.4
C37B C36B C35B 107.2(6)
C37B C36B C50B 110.6(7)
C35B C36B C50B 109.1(6)
C37B C36B C52B 109.3(6)
C35B C36B C52B 109.1(7)
C50B C36B C52B 111.4(6)
O37B C37B C38B 118.9(8)
O37B C37B C36B 121.6(7)
C38B C37B C36B 119.4(8)
C37B C38B H384 109.5
C37B C38B H385 109.5
H384 C38B H385 109.5
C37B C38B H386 109.5
H384 C38B H386 109.5
H385 C38B H386 109.5
C51B C50B C36B 115.2(8)
C51B C50B H503 108.5
C36B C50B H503 108.5
C51B C50B H504 108.5
C36B C50B H504 108.5
H503 C50B H504 107.5
C50B C51B H514 109.5
C50B C51B H515 109.5
H514 C51B H515 109.5
C50B C51B H516 109.5
H514 C51B H516 109.5
H515 C51B H516 109.5
C53B C52B C36B 115.4(7)
C53B C52B H523 108.4
C36B C52B H523 108.4
C53B C52B H524 108.4
C36B C52B H524 108.4
H523 C52B H524 107.5
C52B C53B H534 109.5
C52B C53B H535 109.5
H534 C53B H535 109.5
C52B C53B H536 109.5
H534 C53B H536 109.5
H535 C53B H536 109.5
O40 C39 C44 105.7(3)
O40 C39 C45 103.3(3)
C44 C39 C45 104.7(3)
O40 C39 C31 109.9(3)
C44 C39 C31 115.6(3)
C45 C39 C31 116.3(3)
O41 C41 O40 121.2(4)
O41 C41 C42 131.1(4)
O40 C41 C42 107.7(3)
C41 C42 C46 115.1(3)
C41 C42 C43 103.5(3)
C46 C42 C43 115.1(3)
C41 C42 C45 99.4(3)
C46 C42 C45 119.3(3)
C43 C42 C45 101.9(3)
C42 C43 C44 103.7(3)
C42 C43 H431 111.0
C44 C43 H431 111.0
C42 C43 H432 111.0
C44 C43 H432 111.0
H431 C43 H432 109.0
C39 C44 C43 100.8(3)
C39 C44 H441 111.6
C43 C44 H441 111.6
C39 C44 H442 111.6
C43 C44 H442 111.6
H441 C44 H442 109.4
C47 C45 C48 109.3(3)
C47 C45 C39 115.7(3)
C48 C45 C39 113.0(3)
C47 C45 C42 113.7(3)
C48 C45 C42 113.3(3)
C39 C45 C42 91.2(3)
C42 C46 H461 109.5
C42 C46 H462 109.5
H461 C46 H462 109.5
C42 C46 H463 109.5
H461 C46 H463 109.5
H462 C46 H463 109.5
C45 C47 H471 109.5
C45 C47 H472 109.5
H471 C47 H472 109.5
C45 C47 H473 109.5
H471 C47 H473 109.5
H472 C47 H473 109.5
C45 C48 H481 109.5
C45 C48 H482 109.5
H481 C48 H482 109.5
C45 C48 H483 109.5
H481 C48 H483 109.5
H482 C48 H483 109.5
C33 C49 H491 109.5
C33 C49 H492 109.5
H491 C49 H492 109.5
C33 C49 H493 109.5
H491 C49 H493 109.5
H492 C49 H493 109.5

loop_
_geom_bond_atom_site_label_1
_geom_bond_atom_site_label_2
_geom_bond_distance
O1 C1 1.207(5)
O2 C1 1.312(5)
O2 C3 1.486(4)
O7 C7 1.218(6)
O10 C11 1.362(5)
O10 C9 1.462(4)
O11 C11 1.203(5)
C1 C9 1.516(5)
C3 C19 1.506(6)
C3 C4 1.510(6)
C3 H3 1.0000
C4 C5 1.290(6)
C4 H4 0.9500
C5 C6 1.525(6)
C5 H5 0.9500
C6 C7 1.533(6)
C6 C22 1.539(6)
C6 C20 1.541(6)
C7 C8 1.500(8)
C8 H81 0.9800
C8 H82 0.9800
C8 H83 0.9800
C9 C14 1.523(5)
C9 C15 1.546(5)
C11 C12 1.507(5)
C12 C16 1.510(5)
C12 C15 1.547(5)
C12 C13 1.552(5)
C13 C14 1.544(6)
C13 H131 0.9900
C13 H132 0.9900
C14 H141 0.9900
C14 H142 0.9900
C15 C18 1.523(5)
C15 C17 1.534(5)
C16 H161 0.9800
C16 H162 0.9800
C16 H163 0.9800
C17 H171 0.9800
C17 H172 0.9800
C17 H173 0.9800
C18 H181 0.9800
C18 H182 0.9800
C18 H183 0.9800
C19 H191 0.9800
C19 H192 0.9800
C19 H193 0.9800
C20 C21 1.516(7)
C20 H201 0.9900
C20 H202 0.9900
C21 H211 0.9800
C21 H212 0.9800
C21 H213 0.9800
C22 C23 1.509(7)
C22 H221 0.9900
C22 H222 0.9900
C23 H231 0.9800
C23 H232 0.9800
C23 H233 0.9800
O31 C31 1.195(5)
O32 C31 1.314(5)
O32 C33 1.496(5)
O40 C41 1.367(5)
O40 C39 1.459(4)
O41 C41 1.203(5)
C31 C39 1.533(6)
C33 C49 1.476(6)
C33 C34A 1.529(7)
C33 C34B 1.561(8)
C33 H331 1.0000
C33 H332 1.0000
C34A C35A 1.301(8)
C34A H341 0.9500
C35A C36A 1.535(8)
C35A H351 0.9500
C36A C37A 1.531(10)
C36A C50A 1.546(8)
C36A C52A 1.548(10)
O37A C37A 1.218(9)
C37A C38A 1.493(9)
C38A H381 0.9800
C38A H382 0.9800
C38A H383 0.9800
C50A C51A 1.498(10)
C50A H501 0.9900
C50A H502 0.9900
C51A H511 0.9800
C51A H512 0.9800
C51A H513 0.9800
C52A C53A 1.524(11)
C52A H521 0.9900
C52A H522 0.9900
C53A H531 0.9800
C53A H532 0.9800
C53A H533 0.9800
C34B C35B 1.299(8)
C34B H342 0.9500
C35B C36B 1.537(8)
C35B H352 0.9500
C36B C37B 1.521(10)
C36B C50B 1.542(9)
C36B C52B 1.557(10)
O37B C37B 1.220(9)
C37B C38B 1.504(9)
C38B H384 0.9800
C38B H385 0.9800
C38B H386 0.9800
C50B C51B 1.504(10)
C50B H503 0.9900
C50B H504 0.9900
C51B H514 0.9800
C51B H515 0.9800
C51B H516 0.9800
C52B C53B 1.509(12)
C52B H523 0.9900
C52B H524 0.9900
C53B H534 0.9800
C53B H535 0.9800
C53B H536 0.9800
C39 C44 1.523(6)
C39 C45 1.533(5)
C41 C42 1.500(6)
C42 C46 1.508(6)
C42 C43 1.548(5)
C42 C45 1.558(5)
C43 C44 1.556(6)
C43 H431 0.9900
C43 H432 0.9900
C44 H441 0.9900
C44 H442 0.9900
C45 C47 1.522(5)
C45 C48 1.528(5)
C46 H461 0.9800
C46 H462 0.9800
C46 H463 0.9800
C47 H471 0.9800
C47 H472 0.9800
C47 H473 0.9800
C48 H481 0.9800
C48 H482 0.9800
C48 H483 0.9800
C49 H491 0.9800
C49 H492 0.9800
C49 H493 0.9800

loop_
_geom_torsion_atom_site_label_1
_geom_torsion_atom_site_label_2
_geom_torsion_atom_site_label_3
_geom_torsion_atom_site_label_4
_geom_torsion
C3 O2 C1 O1 2.2(6)
C3 O2 C1 C9 -176.6(3)
C1 O2 C3 C19 -138.0(3)
C1 O2 C3 C4 102.6(4)
O2 C3 C4 C5 -108.1(4)
C19 C3 C4 C5 136.5(4)
C3 C4 C5 C6 177.8(4)
C4 C5 C6 C7 98.2(5)
C4 C5 C6 C22 -145.0(5)
C4 C5 C6 C20 -22.1(6)
C5 C6 C7 O7 -116.0(4)
C22 C6 C7 O7 129.4(4)
C20 C6 C7 O7 7.2(6)
C5 C6 C7 C8 62.5(5)
C22 C6 C7 C8 -52.0(5)
C20 C6 C7 C8 -174.2(4)
C11 O10 C9 C1 158.5(3)
C11 O10 C9 C14 -74.5(4)
C11 O10 C9 C15 33.9(4)
O1 C1 C9 O10 -173.5(4)
O2 C1 C9 O10 5.3(4)
O1 C1 C9 C14 66.0(5)
O2 C1 C9 C14 -115.2(4)
O1 C1 C9 C15 -57.2(5)
O2 C1 C9 C15 121.6(3)
C9 O10 C11 O11 -179.8(4)
C9 O10 C11 C12 1.5(4)
O11 C11 C12 C16 17.0(6)
O10 C11 C12 C16 -164.4(3)
O11 C11 C12 C15 145.5(5)
O10 C11 C12 C15 -36.0(4)
O11 C11 C12 C13 -109.5(5)
O10 C11 C12 C13 69.1(4)
C11 C12 C13 C14 -67.9(4)
C16 C12 C13 C14 166.1(3)
C15 C12 C13 C14 34.7(4)
O10 C9 C14 C13 69.7(4)
C1 C9 C14 C13 -167.3(3)
C15 C9 C14 C13 -37.9(4)
C12 C13 C14 C9 1.6(4)
O10 C9 C15 C18 -169.9(3)
C1 C9 C15 C18 69.6(4)
C14 C9 C15 C18 -60.2(4)
O10 C9 C15 C17 64.1(4)
C1 C9 C15 C17 -56.4(4)
C14 C9 C15 C17 173.9(3)
O10 C9 C15 C12 -52.5(3)
C1 C9 C15 C12 -173.1(3)
C14 C9 C15 C12 57.2(3)
C11 C12 C15 C18 169.2(3)
C16 C12 C15 C18 -65.5(4)
C13 C12 C15 C18 63.4(4)
C11 C12 C15 C17 -64.6(4)
C16 C12 C15 C17 60.6(5)
C13 C12 C15 C17 -170.4(3)
C11 C12 C15 C9 51.2(3)
C16 C12 C15 C9 176.4(3)
C13 C12 C15 C9 -54.6(3)
C5 C6 C20 C21 -67.2(5)
C7 C6 C20 C21 173.8(4)
C22 C6 C20 C21 52.7(5)
C5 C6 C22 C23 -177.6(4)
C7 C6 C22 C23 -62.7(5)
C20 C6 C22 C23 58.1(5)
C33 O32 C31 O31 1.2(6)
C33 O32 C31 C39 -178.8(3)
C31 O32 C33 C49 -149.2(4)
C31 O32 C33 C34A 69.1(5)
C31 O32 C33 C34B 103.3(4)
C49 C33 C34A C35A -13.9(10)
O32 C33 C34A C35A 113.1(7)
C33 C34A C35A C36A -179.6(6)
C34A C35A C36A C37A 109.6(8)
C34A C35A C36A C50A -132.8(9)
C34A C35A C36A C52A -8.8(10)
C35A C36A C37A O37A 103.9(10)
C50A C36A C37A O37A -13.5(12)
C52A C36A C37A O37A -135.6(9)
C35A C36A C37A C38A -71.3(12)
C50A C36A C37A C38A 171.3(11)
C52A C36A C37A C38A 49.2(12)
C37A C36A C50A C51A -170.4(11)
C35A C36A C50A C51A 74.1(11)
C52A C36A C50A C51A -50.1(12)
C37A C36A C52A C53A 64.0(11)
C35A C36A C52A C53A -179.2(9)
C50A C36A C52A C53A -56.7(11)
C49 C33 C34B C35B 144.8(7)
O32 C33 C34B C35B -104.2(7)
C33 C34B C35B C36B 177.5(7)
C34B C35B C36B C37B -43.6(11)
C34B C35B C36B C50B 76.2(11)
C34B C35B C36B C52B -161.9(9)
C35B C36B C37B O37B 107.9(12)
C50B C36B C37B O37B -10.9(14)
C52B C36B C37B O37B -134.0(11)
C35B C36B C37B C38B -72.8(14)
C50B C36B C37B C38B 168.4(12)
C52B C36B C37B C38B 45.4(14)
C37B C36B C50B C51B 174.4(12)
C35B C36B C50B C51B 56.7(13)
C52B C36B C50B C51B -63.8(14)
C37B C36B C52B C53B 64.0(13)
C35B C36B C52B C53B -179.1(11)
C50B C36B C52B C53B -58.6(13)
C41 O40 C39 C44 -75.2(4)
C41 O40 C39 C45 34.5(4)
C41 O40 C39 C31 159.3(3)
O31 C31 C39 O40 -170.8(4)
O32 C31 C39 O40 9.1(5)
O31 C31 C39 C44 69.6(5)
O32 C31 C39 C44 -110.5(4)
O31 C31 C39 C45 -53.9(6)
O32 C31 C39 C45 126.1(4)
C39 O40 C41 O41 -179.5(4)
C39 O40 C41 C42 1.4(4)
O41 C41 C42 C46 16.8(7)
O40 C41 C42 C46 -164.3(3)
O41 C41 C42 C43 -109.8(5)
O40 C41 C42 C43 69.2(4)
O41 C41 C42 C45 145.5(5)
O40 C41 C42 C45 -35.6(4)
C41 C42 C43 C44 -67.7(4)
C46 C42 C43 C44 165.8(3)
C45 C42 C43 C44 35.1(4)
O40 C39 C44 C43 70.5(4)
C45 C39 C44 C43 -38.2(4)
C31 C39 C44 C43 -167.6(3)
C42 C43 C44 C39 1.1(4)
O40 C39 C45 C47 -169.7(3)
C44 C39 C45 C47 -59.2(4)
C31 C39 C45 C47 69.8(4)
O40 C39 C45 C48 63.4(4)
C44 C39 C45 C48 173.9(3)
C31 C39 C45 C48 -57.1(4)
O40 C39 C45 C42 -52.6(3)
C44 C39 C45 C42 57.9(3)
C31 C39 C45 C42 -173.1(3)
C41 C42 C45 C47 169.9(3)
C46 C42 C45 C47 -64.2(5)
C43 C42 C45 C47 63.8(4)
C41 C42 C45 C48 -64.6(4)
C46 C42 C45 C48 61.3(5)
C43 C42 C45 C48 -170.7(3)
C41 C42 C45 C39 51.1(3)
C46 C42 C45 C39 176.9(3)
C43 C42 C45 C39 -55.0(3)
